data_4083636
loop_
_publ_author_name
'Sun, Wen-Hua'
'Hao, Peng'
'Zhang, Shu'
'Shi, Qisong'
'Zuo, Weiwei'
'Tang, Xiubo'
'Lu, Xiaoming'

_publ_section_title
;
 Iron(II) and Cobalt(II) 2-(Benzimidazolyl)-6-(1-(arylimino)ethyl)pyridyl
 Complexes as Catalysts for Ethylene Oligomerization and Polymerization
;
_journal_issue 10
_journal_name_full Organometallics
_journal_page_first 2720
_journal_paper_doi 10.1021/om0700819
_journal_volume 26
_journal_year 2007
_chemical_formula_sum 'C14 H13 Cl2 Co N3 O0'
_chemical_formula_weight 353.10
_chemical_name_systematic
;
[2-(1-methyl-2-benzoimidazole)-6-methylpyridine]dichlorocobalt
;
_space_group_IT_number 11
_symmetry_cell_setting monoclinic
_symmetry_space_group_name_Hall '-P 2yb'
_symmetry_space_group_name_H-M 'P 1 21/m 1'
_atom_sites_solution_hydrogens geom
_atom_sites_solution_primary direct
_atom_sites_solution_secondary difmap
_audit_creation_method SHELXL-97
_cell_angle_alpha 90.00
_cell_angle_beta 107.8400(10)
_cell_angle_gamma 90.00
_cell_formula_units_Z 2
_cell_length_a 8.6204(2)
_cell_length_b 7.4012(2)
_cell_length_c 12.1953(3)
_cell_measurement_reflns_used 746
_cell_measurement_temperature 293(2)
_cell_measurement_theta_max 28.28
_cell_measurement_theta_min 2.56
_cell_volume 740.66(3)
_computing_cell_refinement 'Siemens SMART & SAINT'
_computing_data_collection 'Siemens SMART'
_computing_data_reduction 'Siemens XPREP'
_computing_molecular_graphics 'Bruker SHELXTL'
_computing_publication_material 'Bruker SHELXTL'
_computing_structure_refinement 'Siemens SHELXTL'
_computing_structure_solution 'Siemens SHELXTL'
_diffrn_ambient_temperature 293(2)
_diffrn_measured_fraction_theta_full 0.994
_diffrn_measured_fraction_theta_max 0.994
_diffrn_measurement_device_type 'Bruker P4'
_diffrn_measurement_method '\w scans'
_diffrn_radiation_monochromator graphite
_diffrn_radiation_source 'fine-focus sealed tube'
_diffrn_radiation_type MoK\a
_diffrn_radiation_wavelength 0.71073
_diffrn_reflns_av_R_equivalents 0.0179
_diffrn_reflns_av_sigmaI/netI 0.0180
_diffrn_reflns_limit_h_max 11
_diffrn_reflns_limit_h_min -11
_diffrn_reflns_limit_k_max 9
_diffrn_reflns_limit_k_min -9
_diffrn_reflns_limit_l_max 15
_diffrn_reflns_limit_l_min -16
_diffrn_reflns_number 6510
_diffrn_reflns_theta_full 28.28
_diffrn_reflns_theta_max 28.28
_diffrn_reflns_theta_min 2.56
_diffrn_standards_decay_% none
_diffrn_standards_interval_count none
_diffrn_standards_interval_time none
_diffrn_standards_number none
_exptl_absorpt_coefficient_mu 1.511
_exptl_absorpt_correction_T_max 0.8636
_exptl_absorpt_correction_T_min 0.5497
_exptl_absorpt_correction_type empirical
_exptl_absorpt_process_details 'SADABS (Sheldrick, 1996)'
_exptl_crystal_colour blue
_exptl_crystal_density_diffrn 1.583
_exptl_crystal_density_method 'not measured'
_exptl_crystal_description block
_exptl_crystal_F_000 358
_exptl_crystal_size_max 0.45
_exptl_crystal_size_mid 0.32
_exptl_crystal_size_min 0.10
_refine_diff_density_max 0.357
_refine_diff_density_min -0.282
_refine_diff_density_rms 0.049
_refine_ls_extinction_method none
_refine_ls_goodness_of_fit_ref 0.982
_refine_ls_hydrogen_treatment constr
_refine_ls_matrix_type full
_refine_ls_number_parameters 119
_refine_ls_number_reflns 1963
_refine_ls_number_restraints 0
_refine_ls_restrained_S_all 0.982
_refine_ls_R_factor_gt 0.0269
_refine_ls_shift/su_max 0.000
_refine_ls_shift/su_mean 0.000
_refine_ls_structure_factor_coef Fsqd
_refine_ls_weighting_details 'calc w=1/[\s^2^(Fo^2^)+(0.0543P)^2^+0.1733P] where P=(Fo^2^+2Fc^2^)/3'
_refine_ls_weighting_scheme calc
_refine_ls_wR_factor_gt 0.0791
_refine_ls_wR_factor_ref 0.0825
_reflns_number_gt 1685
_reflns_number_total 1963
_reflns_threshold_expression >2sigma(I)
_cod_data_source_file om0700819si20070128_084704.cif
_cod_data_source_block 2b
_cod_depositor_comments
;
The following automatic conversions were performed:

'_symmetry_cell_setting' value 'Monoclinic' changed to 'monoclinic'
according to
/usr/data/users/saulius/automatic-downloads/retrospective/ACS/lib/dictionaries/cif_core.dic
dictionary named 'cif_core.dic' version 2.4.2 from 2011-04-26.

Automatic conversion script
Id: cif_fix_values 2281 2013-09-26 08:29:07Z andrius 
;
_cod_original_sg_symbol_H-M P2(1)/m
_cod_database_code 4083636
_refine_ls_r_factor_ref 0.0327

loop_
_symmetry_equiv_pos_as_xyz
'x, y, z'
'-x, y+1/2, -z'
'-x, -y, -z'
'x, -y-1/2, z'

loop_
_atom_site_label
_atom_site_type_symbol
_atom_site_fract_x
_atom_site_fract_y
_atom_site_fract_z
_atom_site_U_iso_or_equiv
_atom_site_adp_type
_atom_site_occupancy
_atom_site_symmetry_multiplicity
_atom_site_calc_flag
_atom_site_refinement_flags
Co1 Co 0.68329(3) 0.2500 0.77759(3) 0.03686(12) Uani 1 2 d S
Cl1 Cl 0.81975(5) 0.00530(7) 0.75640(5) 0.05576(16) Uani 1 1 d .
N1 N 0.5869(2) 0.2500 0.90736(16) 0.0376(4) Uani 1 2 d S
N3 N 0.3661(2) 0.2500 0.96488(16) 0.0358(4) Uani 1 2 d S
C7 C 0.4247(2) 0.2500 0.87390(19) 0.0348(5) Uani 1 2 d S
N2 N 0.4378(2) 0.2500 0.68369(16) 0.0369(4) Uani 1 2 d S
C6 C 0.4999(3) 0.2500 1.06404(19) 0.0356(5) Uani 1 2 d S
C12 C 0.3757(3) 0.2500 0.5687(2) 0.0449(6) Uani 1 2 d S
C5 C 0.5111(3) 0.2500 1.1801(2) 0.0451(6) Uani 1 2 d S
H5A H 0.4191 0.2500 1.2047 0.054 Uiso 1 2 calc SR
C14 C 0.1955(3) 0.2500 0.9662(2) 0.0531(7) Uani 1 2 d S
H14A H 0.1514 0.1302 0.9508 0.080 Uiso 0.50 1 calc PR
H14B H 0.1324 0.3312 0.9082 0.080 Uiso 0.50 1 calc PR
H14C H 0.1916 0.2886 1.0405 0.080 Uiso 0.50 1 calc PR
C2 C 0.7939(3) 0.2500 1.1047(2) 0.0477(6) Uani 1 2 d S
H2A H 0.8861 0.2500 1.0803 0.057 Uiso 1 2 calc SR
C1 C 0.6376(3) 0.2500 1.02660(19) 0.0360(5) Uani 1 2 d S
C13 C 0.4926(4) 0.2500 0.5000(2) 0.0538(7) Uani 1 2 d S
H13A H 0.6022 0.2500 0.5512 0.081 Uiso 1 2 calc SR
H13B H 0.4753 0.3559 0.4523 0.081 Uiso 0.50 1 calc PR
H13C H 0.4753 0.1441 0.4523 0.081 Uiso 0.50 1 calc PR
C8 C 0.3351(3) 0.2500 0.7496(2) 0.0386(5) Uani 1 2 d S
C10 C 0.1056(4) 0.2500 0.5815(3) 0.0810(12) Uani 1 2 d S
H10A H -0.0066 0.2500 0.5464 0.097 Uiso 1 2 calc SR
C11 C 0.2085(4) 0.2500 0.5157(2) 0.0698(10) Uani 1 2 d S
H11A H 0.1666 0.2500 0.4358 0.084 Uiso 1 2 calc SR
C4 C 0.6660(3) 0.2500 1.2563(2) 0.0544(7) Uani 1 2 d S
H4A H 0.6791 0.2500 1.3349 0.065 Uiso 1 2 calc SR
C3 C 0.8055(3) 0.2500 1.2194(2) 0.0553(7) Uani 1 2 d S
H3A H 0.9080 0.2500 1.2741 0.066 Uiso 1 2 calc SR
C9 C 0.1688(3) 0.2500 0.7010(2) 0.0609(8) Uani 1 2 d S
H9A H 0.1002 0.2500 0.7469 0.073 Uiso 1 2 calc SR

loop_
_atom_site_aniso_label
_atom_site_aniso_U_11
_atom_site_aniso_U_22
_atom_site_aniso_U_33
_atom_site_aniso_U_23
_atom_site_aniso_U_13
_atom_site_aniso_U_12
Co1 0.02696(16) 0.0471(2) 0.04025(19) 0.000 0.01576(12) 0.000
Cl1 0.0424(2) 0.0500(3) 0.0804(4) -0.0051(2) 0.0270(2) 0.00447(18)
N1 0.0258(8) 0.0514(12) 0.0376(9) 0.000 0.0127(7) 0.000
N3 0.0249(8) 0.0468(11) 0.0383(9) 0.000 0.0132(7) 0.000
C7 0.0258(9) 0.0425(12) 0.0374(11) 0.000 0.0113(8) 0.000
N2 0.0304(9) 0.0449(11) 0.0367(9) 0.000 0.0122(7) 0.000
C6 0.0299(10) 0.0395(12) 0.0399(11) 0.000 0.0143(9) 0.000
C12 0.0412(12) 0.0577(15) 0.0358(11) 0.000 0.0117(10) 0.000
C5 0.0355(12) 0.0625(16) 0.0411(12) 0.000 0.0173(10) 0.000
C14 0.0264(11) 0.090(2) 0.0476(14) 0.000 0.0179(10) 0.000
C2 0.0274(11) 0.0700(17) 0.0465(13) 0.000 0.0124(10) 0.000
C1 0.0279(10) 0.0437(12) 0.0375(11) 0.000 0.0114(8) 0.000
C13 0.0537(15) 0.0706(19) 0.0411(13) 0.000 0.0205(11) 0.000
C8 0.0288(10) 0.0500(14) 0.0381(11) 0.000 0.0121(9) 0.000
C10 0.0313(14) 0.155(4) 0.0502(17) 0.000 0.0036(12) 0.000
C11 0.0453(15) 0.122(3) 0.0378(13) 0.000 0.0058(11) 0.000
C4 0.0442(14) 0.082(2) 0.0375(12) 0.000 0.0141(11) 0.000
C3 0.0331(12) 0.085(2) 0.0430(13) 0.000 0.0053(10) 0.000
C9 0.0310(12) 0.105(3) 0.0470(14) 0.000 0.0128(10) 0.000

loop_
_atom_type_symbol
_atom_type_description
_atom_type_scat_dispersion_real
_atom_type_scat_dispersion_imag
_atom_type_scat_source
C C 0.0033 0.0016 'International Tables Vol C Tables 4.2.6.8 and 6.1.1.4'
H H 0.0000 0.0000 'International Tables Vol C Tables 4.2.6.8 and 6.1.1.4'
N N 0.0061 0.0033 'International Tables Vol C Tables 4.2.6.8 and 6.1.1.4'
O O 0.0106 0.0060 'International Tables Vol C Tables 4.2.6.8 and 6.1.1.4'
Cl Cl 0.1484 0.1585 'International Tables Vol C Tables 4.2.6.8 and 6.1.1.4'
Co Co 0.3494 0.9721 'International Tables Vol C Tables 4.2.6.8 and 6.1.1.4'

loop_
_geom_angle_atom_site_label_1
_geom_angle_atom_site_label_2
_geom_angle_atom_site_label_3
_geom_angle
_geom_angle_site_symmetry_1
_geom_angle_site_symmetry_3
N1 Co1 N2 80.56(7) . .
N1 Co1 Cl1 117.13(3) . 4_565
N2 Co1 Cl1 115.05(3) . 4_565
N1 Co1 Cl1 117.13(3) . .
N2 Co1 Cl1 115.05(3) . .
Cl1 Co1 Cl1 109.52(3) 4_565 .
C7 N1 C1 106.64(17) . .
C7 N1 Co1 114.17(15) . .
C1 N1 Co1 139.19(14) . .
C7 N3 C6 107.14(17) . .
C7 N3 C14 129.2(2) . .
C6 N3 C14 123.61(19) . .
N1 C7 N3 111.68(19) . .
N1 C7 C8 119.02(19) . .
N3 C7 C8 129.30(19) . .
C12 N2 C8 119.5(2) . .
C12 N2 Co1 126.25(16) . .
C8 N2 Co1 114.25(15) . .
C5 C6 N3 131.7(2) . .
C5 C6 C1 122.2(2) . .
N3 C6 C1 106.07(19) . .
N2 C12 C11 120.9(2) . .
N2 C12 C13 117.7(2) . .
C11 C12 C13 121.4(2) . .
C4 C5 C6 116.1(2) . .
C4 C5 H5A 122.0 . .
C6 C5 H5A 122.0 . .
N3 C14 H14A 109.5 . .
N3 C14 H14B 109.5 . .
H14A C14 H14B 109.5 . .
N3 C14 H14C 109.5 . .
H14A C14 H14C 109.5 . .
H14B C14 H14C 109.5 . .
C3 C2 C1 116.8(2) . .
C3 C2 H2A 121.6 . .
C1 C2 H2A 121.6 . .
N1 C1 C2 130.3(2) . .
N1 C1 C6 108.47(19) . .
C2 C1 C6 121.2(2) . .
C12 C13 H13A 109.5 . .
C12 C13 H13B 109.5 . .
H13A C13 H13B 109.5 . .
C12 C13 H13C 109.5 . .
H13A C13 H13C 109.5 . .
H13B C13 H13C 109.5 . .
N2 C8 C9 121.7(2) . .
N2 C8 C7 111.99(18) . .
C9 C8 C7 126.3(2) . .
C11 C10 C9 119.9(3) . .
C11 C10 H10A 120.0 . .
C9 C10 H10A 120.0 . .
C10 C11 C12 119.7(3) . .
C10 C11 H11A 120.2 . .
C12 C11 H11A 120.2 . .
C5 C4 C3 122.2(2) . .
C5 C4 H4A 118.9 . .
C3 C4 H4A 118.9 . .
C2 C3 C4 121.6(2) . .
C2 C3 H3A 119.2 . .
C4 C3 H3A 119.2 . .
C8 C9 C10 118.3(3) . .
C8 C9 H9A 120.8 . .
C10 C9 H9A 120.8 . .

loop_
_geom_bond_atom_site_label_1
_geom_bond_atom_site_label_2
_geom_bond_distance
_geom_bond_site_symmetry_2
Co1 N1 2.0003(18) .
Co1 N2 2.0744(19) .
Co1 Cl1 2.2174(5) 4_565
Co1 Cl1 2.2174(5) .
N1 C7 1.331(3) .
N1 C1 1.384(3) .
N3 C7 1.352(3) .
N3 C6 1.392(3) .
N3 C14 1.476(3) .
C7 C8 1.476(3) .
N2 C12 1.339(3) .
N2 C8 1.366(3) .
C6 C5 1.389(3) .
C6 C1 1.397(3) .
C12 C11 1.387(4) .
C12 C13 1.496(4) .
C5 C4 1.374(4) .
C5 H5A 0.9300 .
C14 H14A 0.9600 .
C14 H14B 0.9600 .
C14 H14C 0.9600 .
C2 C3 1.371(4) .
C2 C1 1.392(3) .
C2 H2A 0.9300 .
C13 H13A 0.9600 .
C13 H13B 0.9600 .
C13 H13C 0.9600 .
C8 C9 1.373(3) .
C10 C11 1.366(5) .
C10 C9 1.391(4) .
C10 H10A 0.9300 .
C11 H11A 0.9300 .
C4 C3 1.408(4) .
C4 H4A 0.9300 .
C3 H3A 0.9300 .
C9 H9A 0.9300 .

loop_
_geom_torsion_atom_site_label_1
_geom_torsion_atom_site_label_2
_geom_torsion_atom_site_label_3
_geom_torsion_atom_site_label_4
_geom_torsion
_geom_torsion_site_symmetry_1
N2 Co1 N1 C7 0.0 .
Cl1 Co1 N1 C7 113.40(3) 4_565
Cl1 Co1 N1 C7 -113.40(3) .
N2 Co1 N1 C1 180.000(1) .
Cl1 Co1 N1 C1 -66.60(3) 4_565
Cl1 Co1 N1 C1 66.60(3) .
C1 N1 C7 N3 0.0 .
Co1 N1 C7 N3 180.0 .
C1 N1 C7 C8 180.000(1) .
Co1 N1 C7 C8 0.0 .
C6 N3 C7 N1 0.000(1) .
C14 N3 C7 N1 180.000(1) .
C6 N3 C7 C8 180.000(1) .
C14 N3 C7 C8 0.000(1) .
N1 Co1 N2 C12 180.0 .
Cl1 Co1 N2 C12 64.36(3) 4_565
Cl1 Co1 N2 C12 -64.36(3) .
N1 Co1 N2 C8 0.0 .
Cl1 Co1 N2 C8 -115.64(3) 4_565
Cl1 Co1 N2 C8 115.64(3) .
C7 N3 C6 C5 180.000(2) .
C14 N3 C6 C5 0.000(2) .
C7 N3 C6 C1 0.0 .
C14 N3 C6 C1 180.000(1) .
C8 N2 C12 C11 0.0 .
Co1 N2 C12 C11 180.0 .
C8 N2 C12 C13 180.0 .
Co1 N2 C12 C13 0.0 .
N3 C6 C5 C4 180.000(2) .
C1 C6 C5 C4 0.000(2) .
C7 N1 C1 C2 180.000(2) .
Co1 N1 C1 C2 0.000(2) .
C7 N1 C1 C6 0.0 .
Co1 N1 C1 C6 180.000(1) .
C3 C2 C1 N1 180.000(2) .
C3 C2 C1 C6 0.000(1) .
C5 C6 C1 N1 180.000(1) .
N3 C6 C1 N1 0.000(1) .
C5 C6 C1 C2 0.000(2) .
N3 C6 C1 C2 180.000(1) .
C12 N2 C8 C9 0.000(1) .
Co1 N2 C8 C9 180.0 .
C12 N2 C8 C7 180.0 .
Co1 N2 C8 C7 0.0 .
N1 C7 C8 N2 0.000(1) .
N3 C7 C8 N2 180.000(1) .
N1 C7 C8 C9 180.000(1) .
N3 C7 C8 C9 0.000(1) .
C9 C10 C11 C12 0.000(1) .
N2 C12 C11 C10 0.000(1) .
C13 C12 C11 C10 180.0 .
C6 C5 C4 C3 0.000(2) .
C1 C2 C3 C4 0.000(2) .
C5 C4 C3 C2 0.000(2) .
N2 C8 C9 C10 0.000(1) .
C7 C8 C9 C10 180.000(1) .
C11 C10 C9 C8 0.0 .
